data_4070405
loop_
_publ_author_name
'MacLeod, K. Cory'
'Conway, Julia L.'
'Tang, Liming'
'Smith, Joshua J.'
'Corcoran, Liam D.'
'Ballem, Katherine H. D.'
'Patrick, Brian O.'
'Smith, Kevin M.'

_publ_section_title
;
 Reactivity Consequences of Steric Reduction in Cyclopentadienyl Chromium
 \b-Diketiminate Complexes
;
_journal_issue 23
_journal_name_full Organometallics
_journal_page_first 6798
_journal_paper_doi 10.1021/om900788c
_journal_volume 28
_journal_year 2009
_chemical_formula_sum 'C29 H37 Cr N2'
_chemical_formula_weight 465.61
_chemical_name_systematic
;
 ?
;
_space_group_IT_number 2
_symmetry_cell_setting triclinic
_symmetry_space_group_name_Hall '-P 1'
_symmetry_space_group_name_H-M 'P -1'
_atom_sites_solution_hydrogens geom
_atom_sites_solution_primary direct
_atom_sites_solution_secondary difmap
_audit_creation_method SHELXL-97
_cell_angle_alpha 70.025(5)
_cell_angle_beta 79.696(5)
_cell_angle_gamma 77.347(5)
_cell_formula_units_Z 2
_cell_length_a 9.4802(10)
_cell_length_b 11.9897(14)
_cell_length_c 12.2729(14)
_cell_measurement_reflns_used 9981
_cell_measurement_temperature 173(2)
_cell_measurement_theta_max 27.50
_cell_measurement_theta_min 2.22
_cell_volume 1271.0(3)
_computing_structure_refinement 'SHELXL-97 (Sheldrick, 1997)'
_diffrn_ambient_temperature 173(2)
_diffrn_measured_fraction_theta_full 0.992
_diffrn_measured_fraction_theta_max 0.992
_diffrn_measurement_device_type 'Bruker X8 APEX II'
_diffrn_measurement_method 'area detector'
_diffrn_radiation_monochromator graphite
_diffrn_radiation_source 'fine-focus sealed tube'
_diffrn_radiation_type MoK\a
_diffrn_radiation_wavelength 0.71073
_diffrn_reflns_av_R_equivalents 0.0257
_diffrn_reflns_av_sigmaI/netI 0.0255
_diffrn_reflns_limit_h_max 10
_diffrn_reflns_limit_h_min -12
_diffrn_reflns_limit_k_max 14
_diffrn_reflns_limit_k_min -15
_diffrn_reflns_limit_l_max 15
_diffrn_reflns_limit_l_min -15
_diffrn_reflns_number 21480
_diffrn_reflns_theta_full 27.50
_diffrn_reflns_theta_max 27.50
_diffrn_reflns_theta_min 1.78
_exptl_absorpt_coefficient_mu 0.468
_exptl_absorpt_correction_T_max 0.977
_exptl_absorpt_correction_T_min 0.894
_exptl_absorpt_correction_type multi-scan
_exptl_crystal_colour plate
_exptl_crystal_density_diffrn 1.217
_exptl_crystal_density_method 'not measured'
_exptl_crystal_description black
_exptl_crystal_F_000 498
_exptl_crystal_size_max 0.50
_exptl_crystal_size_mid 0.30
_exptl_crystal_size_min 0.05
_refine_diff_density_max 0.368
_refine_diff_density_min -0.297
_refine_diff_density_rms 0.050
_refine_ls_extinction_method none
_refine_ls_goodness_of_fit_ref 1.059
_refine_ls_hydrogen_treatment constr
_refine_ls_matrix_type full
_refine_ls_number_parameters 296
_refine_ls_number_reflns 5785
_refine_ls_number_restraints 0
_refine_ls_restrained_S_all 1.059
_refine_ls_R_factor_all 0.0425
_refine_ls_R_factor_gt 0.0348
_refine_ls_shift/su_max 0.033
_refine_ls_shift/su_mean 0.001
_refine_ls_structure_factor_coef Fsqd
_refine_ls_weighting_details 'calc w=1/[\s^2^(Fo^2^)+(0.0398P)^2^+0.7132P] where P=(Fo^2^+2Fc^2^)/3'
_refine_ls_weighting_scheme calc
_refine_ls_wR_factor_gt 0.0883
_refine_ls_wR_factor_ref 0.0935
_reflns_number_gt 5022
_reflns_number_total 5785
_reflns_threshold_expression >2sigma(I)
_cod_data_source_file om900788c_si_001.cif
_cod_data_source_block 3c
_cod_original_cell_volume 1271.0(2)
_cod_database_code 4070405

loop_
_symmetry_equiv_pos_as_xyz
'x, y, z'
'-x, -y, -z'

loop_
_atom_site_label
_atom_site_type_symbol
_atom_site_fract_x
_atom_site_fract_y
_atom_site_fract_z
_atom_site_U_iso_or_equiv
_atom_site_adp_type
_atom_site_occupancy
_atom_site_symmetry_multiplicity
_atom_site_calc_flag
_atom_site_refinement_flags
C1 C 0.5439(2) 0.81105(16) 0.64705(19) 0.0361(4) Uani 1 1 d .
H1A H 0.5173 0.8705 0.5729 0.054 Uiso 1 1 calc R
H1B H 0.6494 0.7839 0.6412 0.054 Uiso 1 1 calc R
H1C H 0.5139 0.8478 0.7095 0.054 Uiso 1 1 calc R
C2 C 0.46794(17) 0.70439(14) 0.67414(14) 0.0242(3) Uani 1 1 d .
C3 C 0.55758(17) 0.59184(14) 0.68934(14) 0.0240(3) Uani 1 1 d .
H3 H 0.6572 0.5924 0.6597 0.029 Uiso 1 1 calc R
C4 C 0.51651(16) 0.47858(14) 0.74337(13) 0.0214(3) Uani 1 1 d .
C5 C 0.63883(18) 0.37426(15) 0.78187(15) 0.0283(4) Uani 1 1 d .
H5A H 0.6342 0.3471 0.8672 0.042 Uiso 1 1 calc R
H5B H 0.7325 0.4003 0.7475 0.042 Uiso 1 1 calc R
H5C H 0.6290 0.3079 0.7559 0.042 Uiso 1 1 calc R
C6 C 0.24420(17) 0.83630(14) 0.69045(14) 0.0238(3) Uani 1 1 d .
C7 C 0.20642(18) 0.92812(15) 0.58739(15) 0.0266(3) Uani 1 1 d .
C8 C 0.12663(19) 1.03766(15) 0.59621(16) 0.0297(4) Uani 1 1 d .
H8 H 0.1022 1.1004 0.5268 0.036 Uiso 1 1 calc R
C9 C 0.08140(18) 1.05862(15) 0.70269(16) 0.0292(4) Uani 1 1 d .
C10 C 0.12075(19) 0.96647(15) 0.80296(15) 0.0289(4) Uani 1 1 d .
H10 H 0.0903 0.9789 0.8766 0.035 Uiso 1 1 calc R
C11 C 0.20369(19) 0.85626(15) 0.79860(15) 0.0273(3) Uani 1 1 d .
C12 C 0.2522(2) 0.91190(17) 0.46894(16) 0.0360(4) Uani 1 1 d .
H12A H 0.3071 0.8305 0.4779 0.054 Uiso 0.50 1 calc PR
H12B H 0.3137 0.9712 0.4215 0.054 Uiso 0.50 1 calc PR
H12C H 0.1657 0.9235 0.4304 0.054 Uiso 0.50 1 calc PR
H12D H 0.2172 0.9863 0.4087 0.054 Uiso 0.50 1 calc PR
H12E H 0.2106 0.8456 0.4650 0.054 Uiso 0.50 1 calc PR
H12F H 0.3586 0.8932 0.4562 0.054 Uiso 0.50 1 calc PR
C13 C -0.0045(2) 1.17807(16) 0.71035(19) 0.0389(4) Uani 1 1 d .
H13A H 0.0260 1.2430 0.6419 0.058 Uiso 1 1 calc R
H13B H 0.0131 1.1906 0.7813 0.058 Uiso 1 1 calc R
H13C H -0.1085 1.1782 0.7129 0.058 Uiso 1 1 calc R
C14 C 0.2532(2) 0.76362(17) 0.90943(16) 0.0381(4) Uani 1 1 d .
H14A H 0.3530 0.7690 0.9158 0.057 Uiso 1 1 calc R
H14B H 0.2504 0.6830 0.9079 0.057 Uiso 1 1 calc R
H14C H 0.1886 0.7787 0.9766 0.057 Uiso 1 1 calc R
C15 C 0.35382(16) 0.34265(14) 0.84408(14) 0.0226(3) Uani 1 1 d .
C16 C 0.33544(17) 0.32161(15) 0.96504(14) 0.0253(3) Uani 1 1 d .
C17 C 0.31147(18) 0.20819(16) 1.03930(15) 0.0296(4) Uani 1 1 d .
H17 H 0.2976 0.1940 1.1212 0.035 Uiso 1 1 calc R
C18 C 0.30725(19) 0.11565(15) 0.99733(17) 0.0318(4) Uani 1 1 d .
C19 C 0.32632(19) 0.13882(16) 0.87728(17) 0.0316(4) Uani 1 1 d .
H19 H 0.3241 0.0759 0.8474 0.038 Uiso 1 1 calc R
C20 C 0.34859(17) 0.25110(15) 0.79890(15) 0.0267(3) Uani 1 1 d .
C21 C 0.3419(2) 0.41804(16) 1.01543(15) 0.0315(4) Uani 1 1 d .
H21A H 0.2552 0.4804 1.0001 0.047 Uiso 1 1 calc R
H21B H 0.4291 0.4540 0.9792 0.047 Uiso 1 1 calc R
H21C H 0.3457 0.3827 1.0998 0.047 Uiso 1 1 calc R
C22 C 0.2854(2) -0.00742(18) 1.0800(2) 0.0448(5) Uani 1 1 d .
H22A H 0.2854 -0.0611 1.0351 0.067 Uiso 0.50 1 calc PR
H22B H 0.1922 -0.0004 1.1289 0.067 Uiso 0.50 1 calc PR
H22C H 0.3646 -0.0405 1.1297 0.067 Uiso 0.50 1 calc PR
H22D H 0.2761 -0.0069 1.1607 0.067 Uiso 0.50 1 calc PR
H22E H 0.3693 -0.0676 1.0669 0.067 Uiso 0.50 1 calc PR
H22F H 0.1969 -0.0275 1.0661 0.067 Uiso 0.50 1 calc PR
C23 C 0.3705(2) 0.26992(17) 0.66961(16) 0.0367(4) Uani 1 1 d .
H23A H 0.2911 0.3308 0.6326 0.055 Uiso 1 1 calc R
H23B H 0.3710 0.1939 0.6560 0.055 Uiso 1 1 calc R
H23C H 0.4635 0.2973 0.6361 0.055 Uiso 1 1 calc R
C24 C -0.0162(2) 0.6155(2) 0.65173(19) 0.0487(6) Uani 1 1 d .
H24 H -0.0338 0.6360 0.5729 0.058 Uiso 1 1 calc R
C25 C -0.0193(2) 0.69450(19) 0.7095(2) 0.0445(5) Uani 1 1 d .
H25 H -0.0376 0.7797 0.6770 0.053 Uiso 1 1 calc R
C26 C 0.0080(2) 0.6318(2) 0.82265(19) 0.0422(5) Uani 1 1 d .
H26 H 0.0105 0.6668 0.8809 0.051 Uiso 1 1 calc R
C27 C 0.03115(19) 0.5112(2) 0.83780(19) 0.0456(6) Uani 1 1 d .
H27 H 0.0522 0.4480 0.9078 0.055 Uiso 1 1 calc R
C28 C 0.0179(2) 0.4976(2) 0.7290(3) 0.0560(7) Uani 1 1 d .
H28 H 0.0297 0.4242 0.7121 0.067 Uiso 1 1 calc R
C29 C 0.28584(19) 0.58857(16) 0.52899(14) 0.0296(4) Uani 1 1 d .
H29A H 0.3923 0.5781 0.5171 0.044 Uiso 1 1 calc R
H29B H 0.2453 0.6652 0.4742 0.044 Uiso 1 1 calc R
H29C H 0.2545 0.5222 0.5155 0.044 Uiso 1 1 calc R
N1 N 0.32306(14) 0.71992(11) 0.68700(12) 0.0227(3) Uani 1 1 d .
N2 N 0.37961(14) 0.46033(11) 0.76699(11) 0.0212(3) Uani 1 1 d .
Cr1 Cr 0.21315(3) 0.58884(2) 0.69784(2) 0.01989(8) Uani 1 1 d .

loop_
_atom_site_aniso_label
_atom_site_aniso_U_11
_atom_site_aniso_U_22
_atom_site_aniso_U_33
_atom_site_aniso_U_23
_atom_site_aniso_U_13
_atom_site_aniso_U_12
C1 0.0269(9) 0.0267(9) 0.0539(12) -0.0078(8) -0.0077(8) -0.0081(7)
C2 0.0228(8) 0.0241(8) 0.0256(8) -0.0057(6) -0.0037(6) -0.0063(6)
C3 0.0159(7) 0.0272(8) 0.0268(8) -0.0067(6) -0.0004(6) -0.0042(6)
C4 0.0186(7) 0.0240(7) 0.0198(7) -0.0068(6) -0.0015(6) -0.0005(6)
C5 0.0203(8) 0.0275(8) 0.0312(9) -0.0047(7) -0.0024(6) 0.0003(6)
C6 0.0200(7) 0.0204(7) 0.0304(8) -0.0072(6) -0.0049(6) -0.0020(6)
C7 0.0242(8) 0.0256(8) 0.0281(8) -0.0046(7) -0.0038(6) -0.0056(6)
C8 0.0291(9) 0.0221(8) 0.0325(9) -0.0006(7) -0.0082(7) -0.0026(7)
C9 0.0245(8) 0.0217(8) 0.0404(10) -0.0082(7) -0.0072(7) -0.0014(6)
C10 0.0309(9) 0.0252(8) 0.0315(9) -0.0110(7) -0.0058(7) -0.0014(7)
C11 0.0280(8) 0.0239(8) 0.0296(9) -0.0073(7) -0.0084(7) -0.0009(6)
C12 0.0424(11) 0.0321(9) 0.0283(9) -0.0046(7) -0.0041(8) -0.0035(8)
C13 0.0407(11) 0.0235(9) 0.0486(11) -0.0093(8) -0.0090(9) 0.0021(8)
C14 0.0513(12) 0.0301(9) 0.0304(9) -0.0098(8) -0.0144(8) 0.0066(8)
C15 0.0166(7) 0.0217(7) 0.0263(8) -0.0050(6) -0.0005(6) -0.0024(6)
C16 0.0193(7) 0.0270(8) 0.0265(8) -0.0051(6) -0.0026(6) -0.0028(6)
C17 0.0237(8) 0.0317(9) 0.0271(8) -0.0018(7) -0.0018(7) -0.0050(7)
C18 0.0230(8) 0.0251(8) 0.0398(10) -0.0005(7) -0.0015(7) -0.0059(6)
C19 0.0279(9) 0.0252(8) 0.0419(10) -0.0107(7) -0.0017(7) -0.0068(7)
C20 0.0206(8) 0.0264(8) 0.0320(9) -0.0095(7) 0.0004(6) -0.0037(6)
C21 0.0343(9) 0.0346(9) 0.0262(9) -0.0089(7) -0.0026(7) -0.0090(7)
C22 0.0440(12) 0.0300(10) 0.0502(12) 0.0032(9) -0.0045(9) -0.0120(8)
C23 0.0446(11) 0.0352(10) 0.0332(10) -0.0161(8) 0.0042(8) -0.0110(8)
C24 0.0194(9) 0.0869(18) 0.0385(11) -0.0145(11) -0.0055(8) -0.0131(10)
C25 0.0186(9) 0.0399(11) 0.0605(13) -0.0032(10) 0.0001(8) 0.0009(7)
C26 0.0227(9) 0.0581(13) 0.0467(12) -0.0246(10) 0.0100(8) -0.0069(8)
C27 0.0186(9) 0.0511(12) 0.0433(11) 0.0118(9) 0.0049(8) -0.0068(8)
C28 0.0198(9) 0.0539(13) 0.110(2) -0.0503(14) 0.0169(11) -0.0180(9)
C29 0.0313(9) 0.0334(9) 0.0222(8) -0.0078(7) -0.0011(7) -0.0046(7)
N1 0.0205(6) 0.0198(6) 0.0266(7) -0.0064(5) -0.0038(5) -0.0017(5)
N2 0.0187(6) 0.0210(6) 0.0217(6) -0.0052(5) -0.0005(5) -0.0029(5)
Cr1 0.01496(13) 0.02273(13) 0.02028(13) -0.00543(10) -0.00037(9) -0.00322(9)

loop_
_atom_type_symbol
_atom_type_description
_atom_type_scat_dispersion_real
_atom_type_scat_dispersion_imag
_atom_type_scat_source
C C 0.0033 0.0016 'International Tables Vol C Tables 4.2.6.8 and 6.1.1.4'
H H 0.0000 0.0000 'International Tables Vol C Tables 4.2.6.8 and 6.1.1.4'
N N 0.0061 0.0033 'International Tables Vol C Tables 4.2.6.8 and 6.1.1.4'
Cr Cr 0.3209 0.6236 'International Tables Vol C Tables 4.2.6.8 and 6.1.1.4'

loop_
_geom_angle_atom_site_label_1
_geom_angle_atom_site_label_2
_geom_angle_atom_site_label_3
_geom_angle
C2 C1 H1A 109.5
C2 C1 H1B 109.5
H1A C1 H1B 109.5
C2 C1 H1C 109.5
H1A C1 H1C 109.5
H1B C1 H1C 109.5
N1 C2 C3 123.55(15)
N1 C2 C1 119.99(15)
C3 C2 C1 116.41(14)
C4 C3 C2 127.14(15)
C4 C3 H3 116.4
C2 C3 H3 116.4
N2 C4 C3 124.07(14)
N2 C4 C5 119.96(14)
C3 C4 C5 115.87(14)
C4 C5 H5A 109.5
C4 C5 H5B 109.5
H5A C5 H5B 109.5
C4 C5 H5C 109.5
H5A C5 H5C 109.5
H5B C5 H5C 109.5
C11 C6 C7 120.23(15)
C11 C6 N1 118.92(14)
C7 C6 N1 120.85(15)
C8 C7 C6 118.40(16)
C8 C7 C12 119.64(15)
C6 C7 C12 121.95(15)
C9 C8 C7 122.53(15)
C9 C8 H8 118.7
C7 C8 H8 118.7
C10 C9 C8 117.80(15)
C10 C9 C13 120.47(17)
C8 C9 C13 121.72(16)
C9 C10 C11 121.89(16)
C9 C10 H10 119.1
C11 C10 H10 119.1
C10 C11 C6 119.11(15)
C10 C11 C14 119.34(16)
C6 C11 C14 121.49(15)
C7 C12 H12A 109.5
C7 C12 H12B 109.5
H12A C12 H12B 109.5
C7 C12 H12C 109.5
H12A C12 H12C 109.5
H12B C12 H12C 109.5
C7 C12 H12D 109.5
H12A C12 H12D 141.1
H12B C12 H12D 56.3
H12C C12 H12D 56.3
C7 C12 H12E 109.5
H12A C12 H12E 56.3
H12B C12 H12E 141.1
H12C C12 H12E 56.3
H12D C12 H12E 109.5
C7 C12 H12F 109.5
H12A C12 H12F 56.3
H12B C12 H12F 56.3
H12C C12 H12F 141.1
H12D C12 H12F 109.5
H12E C12 H12F 109.5
C9 C13 H13A 109.5
C9 C13 H13B 109.5
H13A C13 H13B 109.5
C9 C13 H13C 109.5
H13A C13 H13C 109.5
H13B C13 H13C 109.5
C11 C14 H14A 109.5
C11 C14 H14B 109.5
H14A C14 H14B 109.5
C11 C14 H14C 109.5
H14A C14 H14C 109.5
H14B C14 H14C 109.5
C20 C15 C16 120.49(15)
C20 C15 N2 120.74(14)
C16 C15 N2 118.77(14)
C17 C16 C15 118.81(16)
C17 C16 C21 119.79(15)
C15 C16 C21 121.40(15)
C18 C17 C16 122.03(17)
C18 C17 H17 119.0
C16 C17 H17 119.0
C17 C18 C19 117.95(16)
C17 C18 C22 120.83(18)
C19 C18 C22 121.21(18)
C18 C19 C20 122.44(17)
C18 C19 H19 118.8
C20 C19 H19 118.8
C19 C20 C15 118.27(16)
C19 C20 C23 119.82(16)
C15 C20 C23 121.88(15)
C16 C21 H21A 109.5
C16 C21 H21B 109.5
H21A C21 H21B 109.5
C16 C21 H21C 109.5
H21A C21 H21C 109.5
H21B C21 H21C 109.5
C18 C22 H22A 109.5
C18 C22 H22B 109.5
H22A C22 H22B 109.5
C18 C22 H22C 109.5
H22A C22 H22C 109.5
H22B C22 H22C 109.5
C18 C22 H22D 109.5
H22A C22 H22D 141.1
H22B C22 H22D 56.3
H22C C22 H22D 56.3
C18 C22 H22E 109.5
H22A C22 H22E 56.3
H22B C22 H22E 141.1
H22C C22 H22E 56.3
H22D C22 H22E 109.5
C18 C22 H22F 109.5
H22A C22 H22F 56.3
H22B C22 H22F 56.3
H22C C22 H22F 141.1
H22D C22 H22F 109.5
H22E C22 H22F 109.5
C20 C23 H23A 109.5
C20 C23 H23B 109.5
H23A C23 H23B 109.5
C20 C23 H23C 109.5
H23A C23 H23C 109.5
H23B C23 H23C 109.5
C25 C24 C28 108.2(2)
C25 C24 Cr1 73.70(11)
C28 C24 Cr1 71.47(11)
C25 C24 H24 125.9
C28 C24 H24 125.9
Cr1 C24 H24 120.7
C24 C25 C26 109.3(2)
C24 C25 Cr1 71.76(12)
C26 C25 Cr1 74.07(11)
C24 C25 H25 125.3
C26 C25 H25 125.3
Cr1 C25 H25 120.5
C27 C26 C25 109.0(2)
C27 C26 Cr1 72.17(11)
C25 C26 Cr1 71.36(11)
C27 C26 H26 125.5
C25 C26 H26 125.5
Cr1 C26 H26 122.6
C26 C27 C28 107.44(19)
C26 C27 Cr1 73.60(11)
C28 C27 Cr1 69.90(11)
C26 C27 H27 126.3
C28 C27 H27 126.3
Cr1 C27 H27 121.9
C24 C28 C27 105.93(19)
C24 C28 Cr1 72.21(11)
C27 C28 Cr1 73.69(11)
C24 C28 H28 127.0
C27 C28 H28 127.0
Cr1 C28 H28 119.1
Cr1 C29 H29A 109.5
Cr1 C29 H29B 109.5
H29A C29 H29B 109.5
Cr1 C29 H29C 109.5
H29A C29 H29C 109.5
H29B C29 H29C 109.5
C2 N1 C6 117.57(13)
C2 N1 Cr1 122.54(11)
C6 N1 Cr1 119.88(10)
C4 N2 C15 116.88(13)
C4 N2 Cr1 122.21(10)
C15 N2 Cr1 120.91(10)
N1 Cr1 N2 90.73(5)
N1 Cr1 C29 93.98(6)
N2 Cr1 C29 93.98(6)
N1 Cr1 C28 157.01(7)
N2 Cr1 C28 107.20(8)
C29 Cr1 C28 98.87(9)
N1 Cr1 C24 126.48(8)
N2 Cr1 C24 142.65(8)
C29 Cr1 C24 87.15(8)
C28 Cr1 C24 36.32(9)
N1 Cr1 C25 98.60(7)
N2 Cr1 C25 152.58(7)
C29 Cr1 C25 110.89(8)
C28 Cr1 C25 58.99(8)
C24 Cr1 C25 34.54(9)
N1 Cr1 C27 129.39(8)
N2 Cr1 C27 96.39(6)
C29 Cr1 C27 135.03(8)
C28 Cr1 C27 36.41(9)
C24 Cr1 C27 59.35(8)
C25 Cr1 C27 57.95(7)
N1 Cr1 C26 100.27(7)
N2 Cr1 C26 118.44(7)
C29 Cr1 C26 144.06(8)
C28 Cr1 C26 58.78(8)
C24 Cr1 C26 57.90(8)
C25 Cr1 C26 34.57(8)
C27 Cr1 C26 34.23(8)

loop_
_geom_bond_atom_site_label_1
_geom_bond_atom_site_label_2
_geom_bond_distance
C1 C2 1.514(2)
C1 H1A 0.9800
C1 H1B 0.9800
C1 H1C 0.9800
C2 N1 1.333(2)
C2 C3 1.400(2)
C3 C4 1.400(2)
C3 H3 0.9500
C4 N2 1.328(2)
C4 C5 1.513(2)
C5 H5A 0.9800
C5 H5B 0.9800
C5 H5C 0.9800
C6 C11 1.400(2)
C6 C7 1.406(2)
C6 N1 1.442(2)
C7 C8 1.393(2)
C7 C12 1.507(2)
C8 C9 1.390(3)
C8 H8 0.9500
C9 C10 1.389(2)
C9 C13 1.509(2)
C10 C11 1.395(2)
C10 H10 0.9500
C11 C14 1.507(2)
C12 H12A 0.9800
C12 H12B 0.9800
C12 H12C 0.9800
C12 H12D 0.9800
C12 H12E 0.9800
C12 H12F 0.9800
C13 H13A 0.9800
C13 H13B 0.9800
C13 H13C 0.9800
C14 H14A 0.9800
C14 H14B 0.9800
C14 H14C 0.9800
C15 C20 1.402(2)
C15 C16 1.403(2)
C15 N2 1.450(2)
C16 C17 1.395(2)
C16 C21 1.502(2)
C17 C18 1.384(3)
C17 H17 0.9500
C18 C19 1.388(3)
C18 C22 1.512(2)
C19 C20 1.396(2)
C19 H19 0.9500
C20 C23 1.507(2)
C21 H21A 0.9800
C21 H21B 0.9800
C21 H21C 0.9800
C22 H22A 0.9800
C22 H22B 0.9800
C22 H22C 0.9800
C22 H22D 0.9800
C22 H22E 0.9800
C22 H22F 0.9800
C23 H23A 0.9800
C23 H23B 0.9800
C23 H23C 0.9800
C24 C25 1.356(3)
C24 C28 1.413(4)
C24 Cr1 2.2716(19)
C24 H24 0.9500
C25 C26 1.375(3)
C25 Cr1 2.2956(19)
C25 H25 0.9500
C26 C27 1.366(3)
C26 Cr1 2.3297(18)
C26 H26 0.9500
C27 C28 1.430(4)
C27 Cr1 2.3119(18)
C27 H27 0.9500
C28 Cr1 2.2621(19)
C28 H28 0.9500
C29 Cr1 2.0645(17)
C29 H29A 0.9800
C29 H29B 0.9800
C29 H29C 0.9800
N1 Cr1 2.0245(13)
N2 Cr1 2.0261(13)

loop_
_geom_torsion_atom_site_label_1
_geom_torsion_atom_site_label_2
_geom_torsion_atom_site_label_3
_geom_torsion_atom_site_label_4
_geom_torsion
N1 C2 C3 C4 -15.1(3)
C1 C2 C3 C4 162.04(17)
C2 C3 C4 N2 14.9(3)
C2 C3 C4 C5 -161.48(16)
C11 C6 C7 C8 -0.9(2)
N1 C6 C7 C8 178.20(15)
C11 C6 C7 C12 177.87(16)
N1 C6 C7 C12 -3.0(2)
C6 C7 C8 C9 -1.0(3)
C12 C7 C8 C9 -179.81(17)
C7 C8 C9 C10 1.3(3)
C7 C8 C9 C13 179.80(17)
C8 C9 C10 C11 0.4(3)
C13 C9 C10 C11 -178.13(17)
C9 C10 C11 C6 -2.3(3)
C9 C10 C11 C14 175.02(17)
C7 C6 C11 C10 2.5(2)
N1 C6 C11 C10 -176.62(15)
C7 C6 C11 C14 -174.76(16)
N1 C6 C11 C14 6.1(2)
C20 C15 C16 C17 -0.2(2)
N2 C15 C16 C17 -179.63(14)
C20 C15 C16 C21 179.46(15)
N2 C15 C16 C21 0.0(2)
C15 C16 C17 C18 0.9(2)
C21 C16 C17 C18 -178.78(16)
C16 C17 C18 C19 -0.6(3)
C16 C17 C18 C22 178.20(17)
C17 C18 C19 C20 -0.3(3)
C22 C18 C19 C20 -179.13(17)
C18 C19 C20 C15 1.0(3)
C18 C19 C20 C23 179.22(17)
C16 C15 C20 C19 -0.7(2)
N2 C15 C20 C19 178.73(14)
C16 C15 C20 C23 -178.91(15)
N2 C15 C20 C23 0.5(2)
C28 C24 C25 C26 -1.5(2)
Cr1 C24 C25 C26 -65.05(14)
C28 C24 C25 Cr1 63.57(13)
C24 C25 C26 C27 0.9(2)
Cr1 C25 C26 C27 -62.72(14)
C24 C25 C26 Cr1 63.58(14)
C25 C26 C27 C28 0.1(2)
Cr1 C26 C27 C28 -62.10(13)
C25 C26 C27 Cr1 62.21(14)
C25 C24 C28 C27 1.5(2)
Cr1 C24 C28 C27 66.53(13)
C25 C24 C28 Cr1 -65.03(14)
C26 C27 C28 C24 -1.0(2)
Cr1 C27 C28 C24 -65.51(13)
C26 C27 C28 Cr1 64.52(13)
C3 C2 N1 C6 168.60(15)
C1 C2 N1 C6 -8.5(2)
C3 C2 N1 Cr1 -12.8(2)
C1 C2 N1 Cr1 170.11(13)
C11 C6 N1 C2 -91.45(19)
C7 C6 N1 C2 89.45(19)
C11 C6 N1 Cr1 89.93(16)
C7 C6 N1 Cr1 -89.18(16)
C3 C4 N2 C15 -167.55(15)
C5 C4 N2 C15 8.7(2)
C3 C4 N2 Cr1 13.2(2)
C5 C4 N2 Cr1 -170.53(11)
C20 C15 N2 C4 -93.50(18)
C16 C15 N2 C4 85.93(18)
C20 C15 N2 Cr1 85.72(16)
C16 C15 N2 Cr1 -94.85(15)
C2 N1 Cr1 N2 28.31(13)
C6 N1 Cr1 N2 -153.13(12)
C2 N1 Cr1 C29 -65.73(14)
C6 N1 Cr1 C29 112.83(12)
C2 N1 Cr1 C28 170.2(2)
C6 N1 Cr1 C28 -11.2(3)
C2 N1 Cr1 C24 -155.12(13)
C6 N1 Cr1 C24 23.44(15)
C2 N1 Cr1 C25 -177.57(13)
C6 N1 Cr1 C25 0.99(13)
C2 N1 Cr1 C27 127.20(13)
C6 N1 Cr1 C27 -54.25(14)
C2 N1 Cr1 C26 147.41(13)
C6 N1 Cr1 C26 -34.03(13)
C4 N2 Cr1 N1 -28.46(13)
C15 N2 Cr1 N1 152.36(12)
C4 N2 Cr1 C29 65.58(13)
C15 N2 Cr1 C29 -113.60(12)
C4 N2 Cr1 C28 166.15(13)
C15 N2 Cr1 C28 -13.04(14)
C4 N2 Cr1 C24 156.09(13)
C15 N2 Cr1 C24 -23.09(18)
C4 N2 Cr1 C25 -138.91(17)
C15 N2 Cr1 C25 41.9(2)
C4 N2 Cr1 C27 -158.25(13)
C15 N2 Cr1 C27 22.57(13)
C4 N2 Cr1 C26 -130.56(13)
C15 N2 Cr1 C26 50.26(14)
C24 C28 Cr1 N1 50.5(3)
C27 C28 Cr1 N1 -62.7(3)
C24 C28 Cr1 N2 -169.70(13)
C27 C28 Cr1 N2 77.08(13)
C24 C28 Cr1 C29 -72.70(14)
C27 C28 Cr1 C29 174.08(13)
C27 C28 Cr1 C24 -113.22(18)
C24 C28 Cr1 C25 36.40(13)
C27 C28 Cr1 C25 -76.82(13)
C24 C28 Cr1 C27 113.22(18)
C24 C28 Cr1 C26 77.01(14)
C27 C28 Cr1 C26 -36.20(12)
C25 C24 Cr1 N1 -41.75(16)
C28 C24 Cr1 N1 -157.99(13)
C25 C24 Cr1 N2 132.59(14)
C28 C24 Cr1 N2 16.4(2)
C25 C24 Cr1 C29 -134.59(14)
C28 C24 Cr1 C29 109.18(15)
C25 C24 Cr1 C28 116.24(19)
C28 C24 Cr1 C25 -116.24(19)
C25 C24 Cr1 C27 76.88(14)
C28 C24 Cr1 C27 -39.35(14)
C25 C24 Cr1 C26 36.59(13)
C28 C24 Cr1 C26 -79.65(15)
C24 C25 Cr1 N1 147.21(13)
C26 C25 Cr1 N1 -95.63(13)
C24 C25 Cr1 N2 -104.15(19)
C26 C25 Cr1 N2 13.0(2)
C24 C25 Cr1 C29 49.58(15)
C26 C25 Cr1 C29 166.74(13)
C24 C25 Cr1 C28 -38.31(14)
C26 C25 Cr1 C28 78.85(15)
C26 C25 Cr1 C24 117.16(19)
C24 C25 Cr1 C27 -81.30(15)
C26 C25 Cr1 C27 35.86(13)
C24 C25 Cr1 C26 -117.16(19)
C26 C27 Cr1 N1 37.18(16)
C28 C27 Cr1 N1 153.31(13)
C26 C27 Cr1 N2 133.41(13)
C28 C27 Cr1 N2 -110.46(13)
C26 C27 Cr1 C29 -124.41(15)
C28 C27 Cr1 C29 -8.29(18)
C26 C27 Cr1 C28 -116.13(18)
C26 C27 Cr1 C24 -76.87(15)
C28 C27 Cr1 C24 39.26(14)
C26 C27 Cr1 C25 -36.22(13)
C28 C27 Cr1 C25 79.91(14)
C28 C27 Cr1 C26 116.13(18)
C27 C26 Cr1 N1 -151.66(13)
C25 C26 Cr1 N1 90.29(13)
C27 C26 Cr1 N2 -55.18(15)
C25 C26 Cr1 N2 -173.23(12)
C27 C26 Cr1 C29 96.63(17)
C25 C26 Cr1 C29 -21.4(2)
C27 C26 Cr1 C28 38.55(14)
C25 C26 Cr1 C28 -79.50(16)
C27 C26 Cr1 C24 81.50(15)
C25 C26 Cr1 C24 -36.55(14)
C27 C26 Cr1 C25 118.0(2)
C25 C26 Cr1 C27 -118.0(2)
